data_4341145
loop_
_publ_author_name
'Samsonenko, Denis G.'
'Paulsen, Carley'
'Lhotel, Elsa'
'Mironov, Vladimir S.'
'Vostrikova, Kira E.'

_publ_section_title
;
 [Mn(III)(Schiff Base)]3[Re(IV)(CN)7], Highly Anisotropic 3D Coordination
 Framework: Synthesis, Crystal Structure, Magnetic Investigations, and
 Theoretical Analysis.
;
_journal_issue 19
_journal_name_full 'Inorganic chemistry'
_journal_page_first 10217
_journal_page_last 10231
_journal_paper_doi 10.1021/ic501247x
_journal_volume 53
_journal_year 2014
_chemical_formula_structural '(Mn (C12 H18 N2 O2))3 (Re (C N)7)'
_chemical_formula_sum 'C43 H54 Mn3 N13 O6 Re'
_chemical_formula_weight 1200.01
_chemical_name_systematic
; 
 ? 
;
_space_group_IT_number 14
_symmetry_cell_setting monoclinic
_symmetry_space_group_name_Hall '-P 2yn'
_symmetry_space_group_name_H-M 'P 1 21/n 1'
_atom_sites_solution_hydrogens geom
_atom_sites_solution_primary direct
_atom_sites_solution_secondary difmap
_audit_creation_method SHELXL-97
_cell_angle_alpha 90.00
_cell_angle_beta 92.570(1)
_cell_angle_gamma 90.00
_cell_formula_units_Z 8
_cell_length_a 10.6492(3)
_cell_length_b 21.8027(5)
_cell_length_c 41.839(1)
_cell_measurement_reflns_used 28877
_cell_measurement_temperature 150(2)
_cell_measurement_theta_max 30.48
_cell_measurement_theta_min 1.73
_cell_volume 9704.5(4)
_computing_cell_refinement 'SAINT (Bruker-AXS, 2004)'
_computing_data_collection 'APEX2 (Bruker-AXS, 2004)'
_computing_data_reduction 'SAINT (Bruker-AXS, 2004)'
_computing_molecular_graphics 'SHELXTL (Bruker-AXS, 2004)'
_computing_publication_material 'CIFTAB-97 (Sheldrick, 1998)'
_computing_structure_refinement 'SHELXL-97 (Sheldrick, 1998)'
_computing_structure_solution 'SHELXS-97 (Sheldrick, 1998)'
_diffrn_ambient_temperature 150(2)
_diffrn_detector_area_resol_mean 25
_diffrn_measured_fraction_theta_full 0.998
_diffrn_measured_fraction_theta_max 0.977
_diffrn_measurement_device_type 'Bruker X8Apex'
_diffrn_measurement_method '\f scans'
_diffrn_radiation_monochromator graphite
_diffrn_radiation_probe x-ray
_diffrn_radiation_source 'fine-focus sealed tube'
_diffrn_radiation_type MoK\a
_diffrn_radiation_wavelength 0.71073
_diffrn_reflns_av_R_equivalents 0.0288
_diffrn_reflns_av_sigmaI/netI 0.0419
_diffrn_reflns_limit_h_max 14
_diffrn_reflns_limit_h_min -15
_diffrn_reflns_limit_k_max 30
_diffrn_reflns_limit_k_min -21
_diffrn_reflns_limit_l_max 59
_diffrn_reflns_limit_l_min -29
_diffrn_reflns_number 76143
_diffrn_reflns_theta_full 25.00
_diffrn_reflns_theta_max 30.48
_diffrn_reflns_theta_min 1.73
_diffrn_standards_decay_% 0
_diffrn_standards_interval_count 0
_diffrn_standards_interval_time 0
_diffrn_standards_number 0
_exptl_absorpt_coefficient_mu 3.309
_exptl_absorpt_correction_T_max 0.8520
_exptl_absorpt_correction_T_min 0.5297
_exptl_absorpt_correction_type multi-scan
_exptl_absorpt_process_details 'SADABS (Bruker-AXS, 2004)'
_exptl_crystal_colour black
_exptl_crystal_density_diffrn 1.643
_exptl_crystal_density_method 'not measured'
_exptl_crystal_description plate
_exptl_crystal_F_000 4808
_exptl_crystal_size_max 0.22
_exptl_crystal_size_mid 0.20
_exptl_crystal_size_min 0.05
_refine_diff_density_max 2.925
_refine_diff_density_min -3.252
_refine_diff_density_rms 0.158
_refine_ls_extinction_method none
_refine_ls_goodness_of_fit_ref 1.199
_refine_ls_hydrogen_treatment constr
_refine_ls_matrix_type full
_refine_ls_number_parameters 1203
_refine_ls_number_reflns 28877
_refine_ls_number_restraints 144
_refine_ls_restrained_S_all 1.210
_refine_ls_R_factor_all 0.0755
_refine_ls_R_factor_gt 0.0553
_refine_ls_shift/su_max 0.003
_refine_ls_shift/su_mean 0.000
_refine_ls_structure_factor_coef Fsqd
_refine_ls_weighting_details 'calc w=1/[\s^2^(Fo^2^)+(0.0090P)^2^+66.2500P] where P=(Fo^2^+2Fc^2^)/3'
_refine_ls_weighting_scheme calc
_refine_ls_wR_factor_gt 0.0957
_refine_ls_wR_factor_ref 0.0993
_reflns_number_gt 22524
_reflns_number_total 28877
_reflns_threshold_expression >2\s(I)
_cod_data_source_file ic501247x_si_002.cif
_cod_data_source_block kv061
_cod_depositor_comments 'Adding full bibliography for 4341145.cif.'
_cod_database_code 4341145

loop_
_symmetry_equiv_pos_as_xyz
'x, y, z'
'-x+1/2, y+1/2, -z+1/2'
'-x, -y, -z'
'x-1/2, -y-1/2, z-1/2'

loop_
_atom_site_label
_atom_site_type_symbol
_atom_site_fract_x
_atom_site_fract_y
_atom_site_fract_z
_atom_site_U_iso_or_equiv
_atom_site_adp_type
_atom_site_occupancy
_atom_site_symmetry_multiplicity
_atom_site_calc_flag
_atom_site_refinement_flags
Re1 Re 0.383547(15) 0.270849(9) 0.369500(4) 0.01063(4) Uani 1 1 d .
C11 C 0.4027(4) 0.3649(2) 0.36693(11) 0.0141(8) Uani 1 1 d U
N11 N 0.4116(4) 0.4193(2) 0.36594(11) 0.0205(8) Uani 1 1 d U
C12 C 0.3841(4) 0.2670(2) 0.31929(12) 0.0173(9) Uani 1 1 d .
N12 N 0.3880(4) 0.2665(2) 0.29185(11) 0.0256(10) Uani 1 1 d .
C13 C 0.5667(4) 0.2499(2) 0.35623(12) 0.0139(9) Uani 1 1 d .
N13 N 0.6672(4) 0.2375(2) 0.34962(10) 0.0184(8) Uani 1 1 d .
C14 C 0.5045(4) 0.2686(2) 0.41088(11) 0.0173(9) Uani 1 1 d .
N14 N 0.5711(4) 0.2659(2) 0.43322(10) 0.0223(9) Uani 1 1 d .
C15 C 0.3528(4) 0.1746(2) 0.37596(12) 0.0167(7) Uani 1 1 d U
N15 N 0.3430(4) 0.1248(2) 0.38092(11) 0.0197(7) Uani 1 1 d U
C16 C 0.2716(5) 0.2859(2) 0.40889(12) 0.0194(10) Uani 1 1 d .
N16 N 0.2104(4) 0.2937(3) 0.43061(11) 0.0318(12) Uani 1 1 d .
C17 C 0.1960(4) 0.2816(2) 0.35155(11) 0.0138(9) Uani 1 1 d .
N17 N 0.0930(4) 0.2872(2) 0.34254(10) 0.0186(9) Uani 1 1 d .
Re2 Re 0.355049(15) -0.230026(9) 0.382388(4) 0.01061(4) Uani 1 1 d .
C21 C 0.3913(5) -0.1376(2) 0.39261(14) 0.0210(10) Uani 1 1 d U
N21 N 0.4155(4) -0.0863(2) 0.39847(12) 0.0252(9) Uani 1 1 d U
C22 C 0.1705(4) -0.2139(2) 0.39663(12) 0.0144(9) Uani 1 1 d .
N22 N 0.0689(4) -0.2035(2) 0.40325(10) 0.0183(8) Uani 1 1 d .
C23 C 0.2394(4) -0.2112(2) 0.34129(12) 0.0153(9) Uani 1 1 d .
N23 N 0.1748(4) -0.2047(2) 0.31880(10) 0.0223(9) Uani 1 1 d .
C24 C 0.3240(4) -0.3243(2) 0.37115(11) 0.0120(8) Uani 1 1 d U
N24 N 0.3134(4) -0.3738(2) 0.36403(11) 0.0213(8) Uani 1 1 d U
C25 C 0.3479(4) -0.2560(2) 0.43054(13) 0.0184(10) Uani 1 1 d .
N25 N 0.3452(4) -0.2722(3) 0.45681(11) 0.0302(11) Uani 1 1 d .
C26 C 0.5414(4) -0.2481(2) 0.39903(12) 0.0150(9) Uani 1 1 d .
N26 N 0.6449(4) -0.2560(2) 0.40736(11) 0.0194(9) Uani 1 1 d .
C27 C 0.4719(4) -0.2256(3) 0.34330(12) 0.0205(10) Uani 1 1 d .
N27 N 0.5359(4) -0.2255(3) 0.32190(11) 0.0322(12) Uani 1 1 d .
Mn1 Mn 0.35975(7) 0.52155(3) 0.363676(19) 0.01585(15) Uani 1 1 d .
O101 O 0.2178(3) 0.49983(16) 0.33661(9) 0.0193(7) Uani 1 1 d .
C101 C 0.0475(6) 0.4393(3) 0.31767(15) 0.0319(14) Uani 1 1 d .
H10A H 0.0818 0.4525 0.2974 0.048 Uiso 1 1 calc R
H10B H -0.0393 0.4538 0.3187 0.048 Uiso 1 1 calc R
H10C H 0.0490 0.3944 0.3189 0.048 Uiso 1 1 calc R
C102 C 0.1255(5) 0.4655(2) 0.34511(13) 0.0208(10) Uani 1 1 d .
C103 C 0.0954(5) 0.4536(3) 0.37587(14) 0.0255(12) Uani 1 1 d .
H103 H 0.0269 0.4266 0.3789 0.031 Uiso 1 1 calc R
C104 C 0.1574(5) 0.4781(2) 0.40359(13) 0.0219(11) Uani 1 1 d .
C105 C 0.0977(6) 0.4662(3) 0.43522(15) 0.0384(16) Uani 1 1 d .
H10D H 0.0816 0.5053 0.4458 0.058 Uiso 1 1 calc R
H10E H 0.1547 0.4413 0.4489 0.058 Uiso 1 1 calc R
H10F H 0.0182 0.4442 0.4314 0.058 Uiso 1 1 calc R
N101 N 0.2610(4) 0.5101(2) 0.40241(11) 0.0194(9) Uani 1 1 d .
C106 C 0.3242(5) 0.5386(3) 0.43027(14) 0.0322(14) Uani 1 1 d .
H10G H 0.2953 0.5197 0.4501 0.039 Uiso 1 1 calc R
H10H H 0.3046 0.5830 0.4308 0.039 Uiso 1 1 calc R
C107 C 0.4640(5) 0.5292(3) 0.42789(14) 0.0312(13) Uani 1 1 d .
H10I H 0.5107 0.5564 0.4432 0.037 Uiso 1 1 calc R
H10J H 0.4865 0.4862 0.4330 0.037 Uiso 1 1 calc R
N102 N 0.4958(4) 0.5436(2) 0.39530(11) 0.0201(9) Uani 1 1 d .
C108 C 0.6950(6) 0.5890(3) 0.41529(17) 0.0402(17) Uani 1 1 d .
H10K H 0.7119 0.5541 0.4296 0.060 Uiso 1 1 calc R
H10L H 0.6596 0.6228 0.4274 0.060 Uiso 1 1 calc R
H10M H 0.7736 0.6024 0.4061 0.060 Uiso 1 1 calc R
C109 C 0.6029(5) 0.5701(2) 0.38882(15) 0.0249(12) Uani 1 1 d .
C110 C 0.6363(6) 0.5815(3) 0.35711(16) 0.0323(14) Uani 1 1 d .
H110 H 0.7127 0.6031 0.3546 0.039 Uiso 1 1 calc R
C111 C 0.5707(5) 0.5649(3) 0.32966(15) 0.0258(12) Uani 1 1 d .
C112 C 0.6216(7) 0.5781(4) 0.29730(17) 0.048(2) Uani 1 1 d .
H11A H 0.6250 0.5399 0.2850 0.072 Uiso 1 1 calc R
H11B H 0.7063 0.5954 0.3001 0.072 Uiso 1 1 calc R
H11C H 0.5664 0.6075 0.2858 0.072 Uiso 1 1 calc R
O102 O 0.4642(3) 0.53596(18) 0.32841(9) 0.0240(8) Uani 1 1 d .
Mn2 Mn 0.37387(7) 0.28178(4) 0.236763(19) 0.01743(15) Uani 1 1 d .
O201 O 0.5470(3) 0.26306(18) 0.23356(9) 0.0223(8) Uani 1 1 d .
C201 C 0.7390(5) 0.2124(3) 0.24610(15) 0.0323(14) Uani 1 1 d .
H20A H 0.7679 0.2550 0.2453 0.048 Uiso 1 1 calc R
H20B H 0.7814 0.1881 0.2301 0.048 Uiso 1 1 calc R
H20C H 0.7587 0.1955 0.2674 0.048 Uiso 1 1 calc R
C202 C 0.5999(5) 0.2102(3) 0.23921(13) 0.0228(11) Uani 1 1 d .
C203 C 0.5362(6) 0.1559(3) 0.23889(15) 0.0294(13) Uani 1 1 d .
H203 H 0.5844 0.1197 0.2426 0.035 Uiso 1 1 calc R
C204 C 0.4023(6) 0.1483(3) 0.23342(14) 0.0294(13) Uani 1 1 d .
C205 C 0.3529(8) 0.0826(3) 0.2304(2) 0.050(2) Uani 1 1 d .
H20D H 0.3007 0.0786 0.2107 0.075 Uiso 1 1 calc R
H20E H 0.3025 0.0731 0.2488 0.075 Uiso 1 1 calc R
H20F H 0.4239 0.0541 0.2299 0.075 Uiso 1 1 calc R
N201 N 0.3270(4) 0.1953(2) 0.23186(11) 0.0233(9) Uani 1 1 d .
C206 C 0.1887(6) 0.1883(3) 0.22575(15) 0.0328(14) Uani 1 1 d .
H20G H 0.1615 0.1470 0.2324 0.039 Uiso 1 1 calc R
H20H H 0.1669 0.1933 0.2026 0.039 Uiso 1 1 calc R
C207 C 0.1241(5) 0.2366(3) 0.24455(15) 0.0333(14) Uani 1 1 d .
H20I H 0.0359 0.2412 0.2364 0.040 Uiso 1 1 calc R
H20J H 0.1236 0.2245 0.2674 0.040 Uiso 1 1 calc R
N202 N 0.1921(4) 0.2951(2) 0.24131(11) 0.0236(10) Uani 1 1 d .
C208 C -0.0032(5) 0.3520(4) 0.24741(16) 0.0368(16) Uani 1 1 d .
H20K H -0.0471 0.3332 0.2288 0.055 Uiso 1 1 calc R
H20L H -0.0283 0.3951 0.2490 0.055 Uiso 1 1 calc R
H20M H -0.0253 0.3301 0.2668 0.055 Uiso 1 1 calc R
C209 C 0.1373(5) 0.3482(3) 0.24369(13) 0.0263(12) Uani 1 1 d .
C210 C 0.2048(6) 0.4045(3) 0.24398(14) 0.0291(13) Uani 1 1 d .
H210 H 0.1566 0.4411 0.2441 0.035 Uiso 1 1 calc R
C211 C 0.3331(5) 0.4107(3) 0.24417(13) 0.0234(11) Uani 1 1 d .
C212 C 0.3944(6) 0.4718(3) 0.24902(17) 0.0354(15) Uani 1 1 d .
H21A H 0.4858 0.4672 0.2485 0.053 Uiso 1 1 calc R
H21B H 0.3727 0.4885 0.2698 0.053 Uiso 1 1 calc R
H21C H 0.3649 0.4998 0.2320 0.053 Uiso 1 1 calc R
O202 O 0.4109(3) 0.36618(17) 0.24152(10) 0.0228(8) Uani 1 1 d .
Mn3 Mn 0.87593(6) 0.26353(4) 0.344908(17) 0.01391(14) Uani 1 1 d .
O301 O 0.8237(3) 0.31419(16) 0.30957(8) 0.0168(7) Uani 1 1 d .
C301 C 0.6895(5) 0.3811(3) 0.27914(14) 0.0276(12) Uani 1 1 d .
H30A H 0.7227 0.3558 0.2621 0.041 Uiso 1 1 calc R
H30B H 0.7115 0.4241 0.2756 0.041 Uiso 1 1 calc R
H30C H 0.5978 0.3769 0.2790 0.041 Uiso 1 1 calc R
C302 C 0.7453(4) 0.3605(2) 0.31086(13) 0.0188(10) Uani 1 1 d .
C303 C 0.7137(5) 0.3891(2) 0.33848(13) 0.0199(10) Uani 1 1 d .
H303 H 0.6519 0.4205 0.3367 0.024 Uiso 1 1 calc R
C304 C 0.7652(4) 0.3759(2) 0.36962(13) 0.0184(10) Uani 1 1 d .
C305 C 0.7265(6) 0.4174(3) 0.39639(15) 0.0285(13) Uani 1 1 d .
H30D H 0.6868 0.3929 0.4128 0.043 Uiso 1 1 calc R
H30E H 0.6667 0.4481 0.3879 0.043 Uiso 1 1 calc R
H30F H 0.8008 0.4381 0.4059 0.043 Uiso 1 1 calc R
N301 N 0.8427(4) 0.33043(19) 0.37540(10) 0.0160(8) Uani 1 1 d .
C306 C 0.9018(5) 0.3183(2) 0.40733(13) 0.0217(11) Uani 1 1 d .
H30G H 0.8568 0.3408 0.4239 0.026 Uiso 1 1 calc R
H30H H 0.9905 0.3321 0.4082 0.026 Uiso 1 1 calc R
C307 C 0.8951(5) 0.2500(2) 0.41322(13) 0.0209(11) Uani 1 1 d .
H30I H 0.9534 0.2385 0.4313 0.025 Uiso 1 1 calc R
H30J H 0.8088 0.2384 0.4187 0.025 Uiso 1 1 calc R
N302 N 0.9300(4) 0.21777(18) 0.38399(10) 0.0157(8) Uani 1 1 d .
C308 C 1.0594(6) 0.1452(3) 0.41558(15) 0.0325(14) Uani 1 1 d .
H30K H 1.1038 0.1787 0.4269 0.049 Uiso 1 1 calc R
H30L H 1.1192 0.1124 0.4111 0.049 Uiso 1 1 calc R
H30M H 0.9939 0.1290 0.4290 0.049 Uiso 1 1 calc R
C309 C 1.0001(5) 0.1689(2) 0.38453(13) 0.0201(10) Uani 1 1 d .
C310 C 1.0238(5) 0.1352(2) 0.35638(15) 0.0258(12) Uani 1 1 d .
H310 H 1.0792 0.1012 0.3586 0.031 Uiso 1 1 calc R
C311 C 0.9737(5) 0.1477(2) 0.32628(14) 0.0223(11) Uani 1 1 d .
C312 C 0.9956(7) 0.1050(3) 0.29887(17) 0.0401(16) Uani 1 1 d .
H31A H 0.9530 0.1210 0.2794 0.060 Uiso 1 1 calc R
H31B H 0.9621 0.0643 0.3037 0.060 Uiso 1 1 calc R
H31C H 1.0860 0.1019 0.2957 0.060 Uiso 1 1 calc R
O302 O 0.9050(3) 0.19448(16) 0.31841(9) 0.0201(7) Uani 1 1 d .
Mn4 Mn 0.62468(7) 0.26476(4) 0.487548(18) 0.01884(15) Uani 1 1 d .
O401 O 0.6873(4) 0.34639(18) 0.48319(9) 0.0241(8) Uani 1 1 d .
C401 C 0.7012(6) 0.4534(3) 0.48116(14) 0.0303(13) Uani 1 1 d .
H40A H 0.7379 0.4534 0.4601 0.045 Uiso 1 1 calc R
H40B H 0.7687 0.4542 0.4979 0.045 Uiso 1 1 calc R
H40C H 0.6479 0.4897 0.4832 0.045 Uiso 1 1 calc R
C402 C 0.6229(5) 0.3962(3) 0.48472(13) 0.0254(12) Uani 1 1 d .
C403 C 0.4965(6) 0.4002(3) 0.48989(14) 0.0297(13) Uani 1 1 d .
H403 H 0.4611 0.4401 0.4906 0.036 Uiso 1 1 calc R
C404 C 0.4133(5) 0.3493(3) 0.49434(13) 0.0297(13) Uani 1 1 d .
C405 C 0.2779(6) 0.3635(4) 0.50076(16) 0.0388(16) Uani 1 1 d .
H40D H 0.2538 0.3417 0.5200 0.058 Uiso 1 1 calc R
H40E H 0.2238 0.3503 0.4825 0.058 Uiso 1 1 calc R
H40F H 0.2682 0.4078 0.5040 0.058 Uiso 1 1 calc R
N401 N 0.4497(4) 0.2921(2) 0.49313(11) 0.0254(10) Uani 1 1 d .
C406 C 0.3635(6) 0.2420(3) 0.49892(16) 0.0334(14) Uani 1 1 d .
H40G H 0.2793 0.2514 0.4891 0.040 Uiso 1 1 calc R
H40H H 0.3554 0.2362 0.5222 0.040 Uiso 1 1 calc R
C407 C 0.4154(6) 0.1841(3) 0.48422(18) 0.0382(16) Uani 1 1 d .
H40I H 0.3745 0.1474 0.4930 0.046 Uiso 1 1 calc R
H40J H 0.4002 0.1846 0.4607 0.046 Uiso 1 1 calc R
N402 N 0.5520(5) 0.1833(2) 0.49251(14) 0.0331(12) Uani 1 1 d .
C408 C 0.5461(9) 0.0777(4) 0.5116(3) 0.092(4) Uani 1 1 d U
H40K H 0.4746 0.0866 0.5248 0.137 Uiso 1 1 calc R
H40L H 0.6040 0.0496 0.5231 0.137 Uiso 1 1 calc R
H40M H 0.5158 0.0586 0.4915 0.137 Uiso 1 1 calc R
C409 C 0.6132(7) 0.1360(3) 0.5045(2) 0.054(2) Uani 1 1 d U
C410 C 0.7453(7) 0.1385(3) 0.5113(2) 0.0510(18) Uani 1 1 d U
H410 H 0.7813 0.1068 0.5243 0.061 Uiso 1 1 calc R
C411 C 0.8244(6) 0.1821(3) 0.50073(16) 0.0325(13) Uani 1 1 d U
C412 C 0.9637(6) 0.1760(3) 0.50647(17) 0.0363(15) Uani 1 1 d U
H41A H 1.0058 0.2113 0.4972 0.054 Uiso 1 1 calc R
H41B H 0.9925 0.1382 0.4965 0.054 Uiso 1 1 calc R
H41C H 0.9840 0.1745 0.5295 0.054 Uiso 1 1 calc R
O402 O 0.7884(3) 0.2315(2) 0.48542(9) 0.0246(8) Uani 1 1 d .
Mn5 Mn 0.38567(7) 0.01935(4) 0.39226(2) 0.02193(17) Uani 1 1 d .
O501 O 0.5360(4) 0.04364(19) 0.41501(11) 0.0326(10) Uani 1 1 d .
C501 C 0.7158(7) 0.1031(4) 0.4276(2) 0.066(2) Uani 1 1 d U
H50A H 0.6875 0.0936 0.4490 0.099 Uiso 1 1 calc R
H50B H 0.7170 0.1476 0.4245 0.099 Uiso 1 1 calc R
H50C H 0.8006 0.0866 0.4253 0.099 Uiso 1 1 calc R
C502 C 0.6270(6) 0.0743(3) 0.4027(2) 0.0439(15) Uani 1 1 d U
C503 C 0.6446(6) 0.0808(3) 0.3713(2) 0.0446(14) Uani 1 1 d U
H503 H 0.7154 0.1042 0.3656 0.054 Uiso 1 1 calc R
C504 C 0.5703(6) 0.0567(4) 0.3462(2) 0.0456(14) Uani 1 1 d U
C505 C 0.6067(8) 0.0693(5) 0.3126(2) 0.073(2) Uani 1 1 d U
H50D H 0.6142 0.0304 0.3011 0.110 Uiso 1 1 calc R
H50E H 0.6874 0.0909 0.3130 0.110 Uiso 1 1 calc R
H50F H 0.5421 0.0948 0.3017 0.110 Uiso 1 1 calc R
N501 N 0.4691(5) 0.0229(3) 0.35123(15) 0.0431(12) Uani 1 1 d U
C506 C 0.3941(8) -0.0089(5) 0.3267(2) 0.0680(18) Uani 1 1 d U
H50G H 0.3999 0.0138 0.3063 0.082 Uiso 1 1 calc R
H50H H 0.4312 -0.0500 0.3235 0.082 Uiso 1 1 calc R
C507 C 0.2669(7) -0.0163(5) 0.33288(19) 0.0580(19) Uani 1 1 d U
H50I H 0.2398 -0.0577 0.3258 0.070 Uiso 1 1 calc R
H50J H 0.2173 0.0139 0.3200 0.070 Uiso 1 1 calc R
N502 N 0.2384(4) -0.0090(2) 0.36606(12) 0.0239(10) Uani 1 1 d .
C508 C 0.0365(7) -0.0598(4) 0.3553(2) 0.049(2) Uani 1 1 d .
H50K H 0.0668 -0.0609 0.3335 0.074 Uiso 1 1 calc R
H50L H -0.0421 -0.0364 0.3554 0.074 Uiso 1 1 calc R
H50M H 0.0216 -0.1017 0.3627 0.074 Uiso 1 1 calc R
C509 C 0.1332(5) -0.0296(3) 0.37717(16) 0.0283(13) Uani 1 1 d .
C510 C 0.1051(6) -0.0240(3) 0.40971(18) 0.0388(16) Uani 1 1 d .
H510 H 0.0274 -0.0408 0.4158 0.047 Uiso 1 1 calc R
C511 C 0.1782(6) 0.0031(3) 0.43322(16) 0.0321(14) Uani 1 1 d .
C512 C 0.1296(8) 0.0141(4) 0.46617(18) 0.0486(19) Uani 1 1 d .
H51A H 0.1953 0.0339 0.4797 0.073 Uiso 1 1 calc R
H51B H 0.1067 -0.0251 0.4757 0.073 Uiso 1 1 calc R
H51C H 0.0555 0.0408 0.4644 0.073 Uiso 1 1 calc R
O502 O 0.2917(4) 0.02308(18) 0.42995(10) 0.0278(9) Uani 1 1 d .
Mn6 Mn -0.14258(6) -0.23036(4) 0.405072(18) 0.01562(14) Uani 1 1 d .
O601 O -0.1718(3) -0.16377(17) 0.43296(9) 0.0217(8) Uani 1 1 d .
C601 C -0.2414(7) -0.0693(3) 0.45334(17) 0.0434(17) Uani 1 1 d .
H60A H -0.2634 -0.0927 0.4723 0.065 Uiso 1 1 calc R
H60B H -0.3079 -0.0394 0.4480 0.065 Uiso 1 1 calc R
H60C H -0.1619 -0.0476 0.4578 0.065 Uiso 1 1 calc R
C602 C -0.2274(5) -0.1126(3) 0.42540(14) 0.0248(12) Uani 1 1 d .
C603 C -0.2669(5) -0.0945(3) 0.39523(15) 0.0252(12) Uani 1 1 d .
H603 H -0.3128 -0.0572 0.3933 0.030 Uiso 1 1 calc R
C604 C -0.2443(5) -0.1271(2) 0.36674(14) 0.0213(11) Uani 1 1 d .
C605 C -0.2834(6) -0.0960(3) 0.33549(16) 0.0353(14) Uani 1 1 d .
H60D H -0.2107 -0.0930 0.3220 0.053 Uiso 1 1 calc R
H60E H -0.3151 -0.0548 0.3398 0.053 Uiso 1 1 calc R
H60F H -0.3496 -0.1202 0.3244 0.053 Uiso 1 1 calc R
N601 N -0.1892(4) -0.1809(2) 0.36681(10) 0.0177(8) Uani 1 1 d .
C606 C -0.1563(5) -0.2114(2) 0.33680(13) 0.0207(10) Uani 1 1 d .
H60G H -0.0691 -0.2010 0.3316 0.025 Uiso 1 1 calc R
H60H H -0.2137 -0.1978 0.3189 0.025 Uiso 1 1 calc R
C607 C -0.1688(5) -0.2797(2) 0.34182(13) 0.0208(10) Uani 1 1 d .
H60I H -0.2586 -0.2915 0.3414 0.025 Uiso 1 1 calc R
H60J H -0.1275 -0.3023 0.3247 0.025 Uiso 1 1 calc R
N602 N -0.1080(4) -0.29444(19) 0.37317(10) 0.0172(8) Uani 1 1 d .
C608 C 0.0050(6) -0.3810(3) 0.35027(15) 0.0307(13) Uani 1 1 d .
H60K H 0.0436 -0.3558 0.3340 0.046 Uiso 1 1 calc R
H60L H -0.0703 -0.4011 0.3409 0.046 Uiso 1 1 calc R
H60M H 0.0650 -0.4122 0.3581 0.046 Uiso 1 1 calc R
C609 C -0.0310(4) -0.3407(2) 0.37782(13) 0.0195(10) Uani 1 1 d .
C610 C 0.0211(5) -0.3555(2) 0.40863(14) 0.0221(11) Uani 1 1 d .
H610 H 0.0843 -0.3863 0.4098 0.027 Uiso 1 1 calc R
C611 C -0.0115(4) -0.3294(2) 0.43688(13) 0.0197(10) Uani 1 1 d .
C612 C 0.0465(5) -0.3511(3) 0.46824(14) 0.0271(12) Uani 1 1 d .
H61A H 0.0120 -0.3273 0.4857 0.041 Uiso 1 1 calc R
H61B H 0.1378 -0.3453 0.4684 0.041 Uiso 1 1 calc R
H61C H 0.0276 -0.3946 0.4711 0.041 Uiso 1 1 calc R
O602 O -0.0933(3) -0.28502(16) 0.43922(9) 0.0193(7) Uani 1 1 d .

loop_
_atom_site_aniso_label
_atom_site_aniso_U_11
_atom_site_aniso_U_22
_atom_site_aniso_U_33
_atom_site_aniso_U_23
_atom_site_aniso_U_13
_atom_site_aniso_U_12
Re1 0.00825(7) 0.01086(8) 0.01267(8) 0.00019(7) -0.00067(6) 0.00073(7)
C11 0.0130(11) 0.0148(11) 0.0143(11) -0.0014(9) -0.0005(9) 0.0036(9)
N11 0.0184(18) 0.0162(18) 0.027(2) 0.0021(16) -0.0009(16) 0.0002(15)
C12 0.0074(19) 0.018(2) 0.026(3) -0.002(2) -0.0009(17) 0.0048(18)
N12 0.022(2) 0.036(3) 0.018(2) 0.000(2) -0.0001(17) 0.001(2)
C13 0.013(2) 0.012(2) 0.017(2) 0.0002(17) -0.0012(17) 0.0006(16)
N13 0.0160(19) 0.017(2) 0.023(2) 0.0014(17) 0.0000(16) -0.0024(16)
C14 0.015(2) 0.020(2) 0.017(2) -0.002(2) 0.0018(17) -0.002(2)
N14 0.018(2) 0.030(2) 0.018(2) -0.004(2) -0.0027(16) 0.0019(19)
C15 0.0145(10) 0.0157(10) 0.0201(10) 0.0034(8) 0.0044(8) -0.0071(8)
N15 0.0174(12) 0.0177(12) 0.0242(12) 0.0036(11) 0.0034(11) -0.0046(10)
C16 0.014(2) 0.024(3) 0.020(2) 0.001(2) -0.0029(18) 0.0027(18)
N16 0.019(2) 0.056(4) 0.020(2) -0.004(2) 0.0002(18) 0.003(2)
C17 0.013(2) 0.011(2) 0.018(2) 0.0022(17) 0.0010(16) -0.0005(16)
N17 0.0121(19) 0.022(2) 0.021(2) 0.0021(17) -0.0001(16) -0.0017(16)
Re2 0.00790(7) 0.01093(8) 0.01288(8) 0.00086(7) -0.00081(6) 0.00042(7)
C21 0.0129(19) 0.017(2) 0.034(2) 0.0036(19) 0.0084(18) 0.0082(16)
N21 0.0184(19) 0.0158(19) 0.041(2) 0.0009(18) 0.0012(18) -0.0025(16)
C22 0.012(2) 0.012(2) 0.019(2) 0.0026(17) -0.0013(17) -0.0015(16)
N22 0.0146(19) 0.019(2) 0.021(2) 0.0022(17) 0.0009(16) 0.0018(16)
C23 0.011(2) 0.019(2) 0.017(2) -0.0004(18) 0.0020(17) 0.0023(17)
N23 0.014(2) 0.036(3) 0.017(2) -0.0023(19) -0.0011(16) 0.0065(18)
C24 0.0103(11) 0.0120(11) 0.0135(11) -0.0022(9) -0.0033(8) -0.0049(8)
N24 0.0201(19) 0.0177(19) 0.026(2) 0.0007(17) -0.0032(16) -0.0009(16)
C25 0.008(2) 0.023(3) 0.024(3) -0.004(2) -0.0006(18) 0.0028(17)
N25 0.021(2) 0.050(3) 0.020(2) 0.006(2) 0.0019(17) 0.004(2)
C26 0.016(2) 0.015(2) 0.014(2) 0.0026(17) 0.0014(17) 0.0001(17)
N26 0.015(2) 0.020(2) 0.022(2) 0.0057(17) -0.0007(16) -0.0001(16)
C27 0.016(2) 0.026(3) 0.019(2) 0.005(2) -0.0071(18) -0.003(2)
N27 0.015(2) 0.058(4) 0.023(2) 0.004(3) -0.0005(17) -0.001(2)
Mn1 0.0137(3) 0.0138(3) 0.0200(4) -0.0016(3) -0.0004(3) -0.0005(3)
O101 0.0168(17) 0.0159(18) 0.0249(19) -0.0006(15) -0.0025(14) -0.0037(13)
C101 0.031(3) 0.034(3) 0.030(3) -0.005(3) -0.002(2) -0.017(3)
C102 0.017(2) 0.018(2) 0.027(3) -0.004(2) 0.000(2) -0.0018(19)
C103 0.021(3) 0.024(3) 0.031(3) -0.003(2) 0.002(2) -0.008(2)
C104 0.023(3) 0.019(3) 0.024(3) 0.002(2) 0.003(2) 0.002(2)
C105 0.039(4) 0.047(4) 0.029(3) 0.001(3) 0.005(3) -0.016(3)
N101 0.018(2) 0.017(2) 0.023(2) -0.0031(17) -0.0009(17) 0.0007(16)
C106 0.023(3) 0.051(4) 0.023(3) -0.009(3) 0.000(2) -0.005(3)
C107 0.023(3) 0.046(4) 0.024(3) -0.002(3) -0.002(2) 0.000(3)
N102 0.017(2) 0.017(2) 0.026(2) 0.0002(18) -0.0021(17) 0.0024(16)
C108 0.036(3) 0.037(4) 0.046(4) 0.013(3) -0.020(3) -0.019(3)
C109 0.024(3) 0.013(2) 0.037(3) 0.005(2) -0.011(2) -0.002(2)
C110 0.026(3) 0.030(3) 0.040(4) 0.011(3) -0.006(3) -0.010(2)
C111 0.021(3) 0.022(3) 0.035(3) 0.006(2) 0.002(2) -0.007(2)
C112 0.040(4) 0.067(5) 0.038(4) 0.013(4) 0.003(3) -0.029(4)
O102 0.0199(18) 0.021(2) 0.031(2) -0.0029(16) 0.0037(15) -0.0075(15)
Mn2 0.0150(3) 0.0176(4) 0.0195(4) 0.0007(3) -0.0014(3) -0.0027(3)
O201 0.0171(17) 0.025(2) 0.0249(19) -0.0022(16) -0.0011(14) 0.0019(15)
C201 0.031(3) 0.035(3) 0.030(3) -0.010(3) -0.007(2) 0.011(2)
C202 0.023(3) 0.024(3) 0.021(3) -0.002(2) -0.001(2) 0.004(2)
C203 0.033(3) 0.023(3) 0.032(3) -0.001(2) 0.000(2) 0.009(2)
C204 0.049(4) 0.015(3) 0.024(3) -0.003(2) 0.005(3) -0.006(2)
C205 0.058(5) 0.020(3) 0.071(6) -0.003(3) -0.001(4) -0.018(3)
N201 0.023(2) 0.024(2) 0.023(2) 0.0020(19) 0.0015(18) 0.0035(18)
C206 0.028(3) 0.036(3) 0.033(3) 0.003(3) -0.002(2) -0.016(3)
C207 0.024(3) 0.048(4) 0.028(3) -0.002(3) -0.001(2) -0.019(3)
N202 0.017(2) 0.033(3) 0.021(2) 0.0000(19) -0.0019(17) -0.0036(18)
C208 0.017(3) 0.060(5) 0.033(3) -0.012(3) 0.003(2) 0.006(3)
C209 0.016(2) 0.045(4) 0.018(3) 0.002(2) 0.0013(19) 0.003(2)
C210 0.026(3) 0.032(3) 0.029(3) -0.001(3) 0.001(2) 0.008(2)
C211 0.023(3) 0.024(3) 0.023(3) -0.003(2) -0.001(2) 0.003(2)
C212 0.032(3) 0.025(3) 0.049(4) -0.005(3) -0.003(3) 0.004(2)
O202 0.0197(18) 0.0162(18) 0.032(2) -0.0001(16) 0.0006(15) 0.0018(14)
Mn3 0.0115(3) 0.0141(3) 0.0160(3) -0.0007(3) 0.0002(2) 0.0028(3)
O301 0.0154(16) 0.0183(18) 0.0166(17) 0.0021(14) 0.0005(13) 0.0034(13)
C301 0.025(3) 0.027(3) 0.030(3) 0.005(2) -0.008(2) 0.005(2)
C302 0.013(2) 0.016(2) 0.027(3) 0.003(2) -0.0027(19) -0.0021(18)
C303 0.013(2) 0.017(2) 0.029(3) 0.001(2) -0.0018(19) 0.0032(18)
C304 0.013(2) 0.013(2) 0.029(3) -0.004(2) 0.0027(19) -0.0003(17)
C305 0.029(3) 0.021(3) 0.035(3) -0.010(2) 0.003(2) 0.008(2)
N301 0.0130(18) 0.017(2) 0.017(2) -0.0011(16) -0.0026(15) 0.0021(15)
C306 0.019(2) 0.021(3) 0.025(3) -0.003(2) -0.003(2) -0.004(2)
C307 0.024(3) 0.021(3) 0.018(3) 0.0018(19) 0.003(2) 0.0027(19)
N302 0.0150(18) 0.014(2) 0.018(2) -0.0009(16) 0.0002(15) 0.0026(15)
C308 0.030(3) 0.033(3) 0.034(3) 0.014(3) 0.000(3) 0.009(3)
C309 0.014(2) 0.021(3) 0.025(3) 0.008(2) 0.0022(19) 0.0029(19)
C310 0.022(3) 0.015(3) 0.040(3) 0.004(2) 0.007(2) 0.008(2)
C311 0.021(2) 0.015(2) 0.032(3) 0.002(2) 0.007(2) 0.0046(19)
C312 0.052(4) 0.029(3) 0.041(4) -0.007(3) 0.010(3) 0.015(3)
O302 0.0198(17) 0.0157(17) 0.0249(19) -0.0050(15) 0.0010(14) 0.0042(14)
Mn4 0.0172(3) 0.0209(4) 0.0182(4) 0.0035(3) -0.0013(3) 0.0018(3)
O401 0.0242(19) 0.0195(19) 0.028(2) 0.0023(16) -0.0023(16) 0.0040(15)
C401 0.040(3) 0.026(3) 0.024(3) -0.002(2) 0.001(2) 0.003(3)
C402 0.033(3) 0.027(3) 0.016(2) -0.003(2) -0.003(2) 0.006(2)
C403 0.035(3) 0.025(3) 0.029(3) -0.003(2) 0.001(2) 0.012(2)
C404 0.023(3) 0.049(4) 0.017(3) -0.004(3) -0.002(2) 0.010(3)
C405 0.026(3) 0.056(5) 0.035(4) -0.007(3) 0.005(3) 0.011(3)
N401 0.021(2) 0.038(3) 0.017(2) 0.004(2) 0.0015(17) 0.004(2)
C406 0.026(3) 0.042(4) 0.032(3) 0.016(3) 0.003(2) 0.003(3)
C407 0.025(3) 0.034(4) 0.055(4) 0.021(3) -0.008(3) -0.008(3)
N402 0.028(3) 0.026(3) 0.045(3) 0.013(2) -0.004(2) -0.006(2)
C408 0.052(5) 0.047(5) 0.173(10) 0.057(6) -0.021(6) -0.013(4)
C409 0.038(4) 0.024(3) 0.097(6) 0.029(4) -0.010(4) -0.002(3)
C410 0.036(3) 0.031(3) 0.084(5) 0.022(3) -0.017(3) 0.002(3)
C411 0.028(3) 0.025(3) 0.044(3) 0.002(3) -0.010(3) 0.006(2)
C412 0.029(3) 0.030(3) 0.049(4) -0.002(3) -0.012(3) 0.008(3)
O402 0.0223(18) 0.030(2) 0.0217(18) 0.0017(18) -0.0013(14) 0.0052(17)
Mn5 0.0167(4) 0.0185(4) 0.0306(5) 0.0009(3) 0.0007(3) -0.0007(3)
O501 0.024(2) 0.024(2) 0.050(3) 0.0033(19) -0.0084(19) -0.0047(16)
C501 0.040(4) 0.047(4) 0.110(6) -0.022(4) -0.005(4) -0.020(3)
C502 0.025(3) 0.019(3) 0.088(4) -0.004(3) 0.001(3) -0.003(2)
C503 0.026(2) 0.029(3) 0.080(4) 0.008(3) 0.013(3) -0.001(2)
C504 0.031(2) 0.047(3) 0.060(3) 0.017(3) 0.015(2) 0.009(2)
C505 0.053(4) 0.093(6) 0.076(5) 0.041(5) 0.023(4) 0.006(4)
N501 0.030(2) 0.058(3) 0.042(3) 0.003(2) 0.005(2) 0.001(2)
C506 0.054(3) 0.099(4) 0.052(3) -0.008(3) 0.005(3) -0.011(3)
C507 0.046(4) 0.090(5) 0.038(3) -0.013(4) 0.004(3) -0.019(4)
N502 0.019(2) 0.021(2) 0.032(3) -0.0030(19) -0.0022(18) 0.0001(17)
C508 0.033(4) 0.043(4) 0.071(6) -0.003(4) -0.012(3) -0.015(3)
C509 0.021(3) 0.020(3) 0.043(4) -0.001(2) -0.005(2) 0.000(2)
C510 0.032(3) 0.037(4) 0.049(4) 0.001(3) 0.011(3) -0.008(3)
C511 0.037(3) 0.022(3) 0.038(4) 0.008(3) 0.009(3) 0.005(2)
C512 0.064(5) 0.043(4) 0.040(4) 0.005(3) 0.017(4) 0.006(4)
O502 0.030(2) 0.022(2) 0.032(2) 0.0012(17) 0.0043(17) 0.0017(16)
Mn6 0.0112(3) 0.0167(3) 0.0189(3) 0.0007(3) -0.0002(3) 0.0038(3)
O601 0.0184(17) 0.0201(19) 0.027(2) -0.0028(15) 0.0002(15) 0.0078(14)
C601 0.059(5) 0.033(4) 0.039(4) -0.003(3) 0.015(3) 0.016(3)
C602 0.020(3) 0.021(3) 0.034(3) -0.003(2) 0.008(2) 0.000(2)
C603 0.019(2) 0.019(3) 0.038(3) 0.003(2) 0.001(2) 0.005(2)
C604 0.014(2) 0.018(2) 0.032(3) 0.005(2) -0.003(2) -0.0023(18)
C605 0.043(4) 0.023(3) 0.039(4) 0.003(3) -0.009(3) 0.005(3)
N601 0.0127(19) 0.019(2) 0.022(2) 0.0013(17) 0.0013(16) 0.0023(16)
C606 0.017(2) 0.025(3) 0.020(2) 0.001(2) 0.0014(19) -0.0002(19)
C607 0.020(2) 0.019(3) 0.023(3) 0.000(2) -0.0045(19) 0.0038(19)
N602 0.0107(18) 0.018(2) 0.023(2) -0.0022(17) -0.0013(15) -0.0006(15)
C608 0.025(3) 0.029(3) 0.037(3) -0.010(3) -0.003(2) 0.009(2)
C609 0.010(2) 0.019(2) 0.029(3) -0.001(2) -0.0007(19) 0.0011(18)
C610 0.015(2) 0.019(3) 0.032(3) 0.001(2) -0.004(2) 0.0046(19)
C611 0.011(2) 0.016(2) 0.032(3) 0.005(2) -0.0039(19) -0.0006(17)
C612 0.025(3) 0.027(3) 0.028(3) 0.009(2) -0.005(2) 0.002(2)
O602 0.0164(16) 0.0183(18) 0.0230(18) 0.0041(14) -0.0011(14) 0.0039(13)

loop_
_atom_type_symbol
_atom_type_description
_atom_type_scat_dispersion_real
_atom_type_scat_dispersion_imag
_atom_type_scat_source
C C 0.0033 0.0016 'International Tables Vol C Tables 4.2.6.8 and 6.1.1.4'
H H 0.0000 0.0000 'International Tables Vol C Tables 4.2.6.8 and 6.1.1.4'
N N 0.0061 0.0033 'International Tables Vol C Tables 4.2.6.8 and 6.1.1.4'
O O 0.0106 0.0060 'International Tables Vol C Tables 4.2.6.8 and 6.1.1.4'
Mn Mn 0.3368 0.7283 'International Tables Vol C Tables 4.2.6.8 and 6.1.1.4'
Re Re -1.0185 7.2310 'International Tables Vol C Tables 4.2.6.8 and 6.1.1.4'

loop_
_geom_angle_atom_site_label_1
_geom_angle_atom_site_label_2
_geom_angle_atom_site_label_3
_geom_angle
_geom_angle_site_symmetry_3
_geom_angle_publ_flag
C11 Re1 C12 89.0(2) . yes
C11 Re1 C13 96.16(18) . yes
C11 Re1 C14 90.4(2) . yes
C11 Re1 C15 174.57(19) . yes
C11 Re1 C16 86.93(19) . yes
C11 Re1 C17 88.04(18) . yes
C12 Re1 C14 142.11(17) . yes
C12 Re1 C15 95.4(2) . yes
C12 Re1 C16 144.73(18) . yes
C12 Re1 C17 72.22(17) . yes
C13 Re1 C12 71.53(18) . yes
C13 Re1 C14 70.88(18) . yes
C13 Re1 C15 88.24(18) . yes
C13 Re1 C16 143.74(19) . yes
C13 Re1 C17 143.41(19) . yes
C14 Re1 C15 88.0(2) . yes
C14 Re1 C17 145.61(18) . yes
C16 Re1 C14 72.99(18) . yes
C16 Re1 C15 87.6(2) . yes
C16 Re1 C17 72.62(18) . yes
C17 Re1 C15 90.32(18) . yes
N11 C11 Re1 178.5(5) . ?
C11 N11 Mn1 161.6(4) . ?
N12 C12 Re1 177.5(5) . ?
C12 N12 Mn2 169.5(5) . ?
N13 C13 Re1 178.3(5) . ?
C13 N13 Mn3 150.8(4) . ?
N14 C14 Re1 178.3(5) . ?
C14 N14 Mn4 156.0(4) . ?
N15 C15 Re1 175.3(5) . ?
C15 N15 Mn5 163.6(4) . ?
N16 C16 Re1 179.4(5) . ?
N17 C17 Re1 178.3(4) . ?
C17 N17 Mn3 151.5(4) 1_455 ?
C21 Re2 C22 86.97(18) . yes
C21 Re2 C23 94.3(2) . yes
C21 Re2 C24 178.02(18) . yes
C21 Re2 C25 94.5(2) . yes
C21 Re2 C26 87.16(19) . yes
C21 Re2 C27 90.3(2) . yes
C22 Re2 C23 71.37(18) . yes
C22 Re2 C24 94.95(18) . yes
C22 Re2 C26 144.33(18) . yes
C23 Re2 C24 85.91(18) . yes
C23 Re2 C26 144.19(18) . yes
C25 Re2 C22 72.47(18) . yes
C25 Re2 C23 142.21(18) . yes
C25 Re2 C24 86.57(19) . yes
C25 Re2 C26 72.96(18) . yes
C25 Re2 C27 143.94(18) . yes
C26 Re2 C24 91.52(18) . yes
C27 Re2 C22 143.55(18) . yes
C27 Re2 C23 72.62(18) . yes
C27 Re2 C24 87.9(2) . yes
C27 Re2 C26 71.60(18) . yes
N21 C21 Re2 177.9(5) . ?
C21 N21 Mn5 152.9(4) . ?
N22 C22 Re2 177.0(4) . ?
C22 N22 Mn6 151.4(4) . ?
N23 C23 Re2 175.8(5) . ?
C23 N23 Mn2 151.8(4) 2_545 ?
N24 C24 Re2 175.9(4) . ?
C24 N24 Mn1 157.2(4) 1_545 ?
N25 C25 Re2 177.7(5) . ?
C25 N25 Mn4 156.3(5) 3_656 ?
N26 C26 Re2 177.1(4) . ?
C26 N26 Mn6 149.9(4) 1_655 ?
N27 C27 Re2 177.6(5) . ?
N11 Mn1 N24 176.85(17) 1_565 yes
O101 Mn1 N11 88.06(16) . yes
O101 Mn1 N24 94.84(15) 1_565 yes
O101 Mn1 N101 91.08(17) . yes
O101 Mn1 N102 174.35(18) . yes
O101 Mn1 O102 93.19(16) . yes
N101 Mn1 N11 88.81(17) . yes
N101 Mn1 N24 89.88(17) 1_565 yes
N102 Mn1 N11 92.36(17) . yes
N102 Mn1 N24 84.64(17) 1_565 yes
N102 Mn1 N101 83.29(18) . yes
O102 Mn1 N11 92.54(16) . yes
O102 Mn1 N24 88.55(17) 1_565 yes
O102 Mn1 N101 175.56(18) . yes
O102 Mn1 N102 92.42(18) . yes
C102 O101 Mn1 124.8(3) . ?
H10A C101 H10B 109.5 . ?
H10A C101 H10C 109.5 . ?
H10B C101 H10C 109.5 . ?
C102 C101 H10A 109.5 . ?
C102 C101 H10B 109.5 . ?
C102 C101 H10C 109.5 . ?
O101 C102 C101 114.2(5) . ?
O101 C102 C103 125.5(5) . ?
C103 C102 C101 120.3(5) . ?
C102 C103 H103 117.2 . ?
C102 C103 C104 125.5(5) . ?
C104 C103 H103 117.2 . ?
C103 C104 C105 116.9(5) . ?
N101 C104 C103 122.3(5) . ?
N101 C104 C105 120.8(5) . ?
C104 C105 H10D 109.5 . ?
C104 C105 H10E 109.5 . ?
C104 C105 H10F 109.5 . ?
H10D C105 H10E 109.5 . ?
H10D C105 H10F 109.5 . ?
H10E C105 H10F 109.5 . ?
C104 N101 Mn1 125.2(4) . ?
C104 N101 C106 123.8(5) . ?
C106 N101 Mn1 110.9(3) . ?
N101 C106 H10G 110.1 . ?
N101 C106 H10H 110.1 . ?
N101 C106 C107 108.1(5) . ?
H10G C106 H10H 108.4 . ?
C107 C106 H10G 110.1 . ?
C107 C106 H10H 110.1 . ?
C106 C107 H10I 110.2 . ?
C106 C107 H10J 110.2 . ?
H10I C107 H10J 108.5 . ?
N102 C107 C106 107.7(5) . ?
N102 C107 H10I 110.2 . ?
N102 C107 H10J 110.2 . ?
C107 N102 Mn1 112.4(3) . ?
C109 N102 Mn1 125.7(4) . ?
C109 N102 C107 121.9(5) . ?
H10K C108 H10L 109.5 . ?
H10K C108 H10M 109.5 . ?
H10L C108 H10M 109.5 . ?
C109 C108 H10K 109.5 . ?
C109 C108 H10L 109.5 . ?
C109 C108 H10M 109.5 . ?
N102 C109 C108 120.7(6) . ?
N102 C109 C110 121.9(5) . ?
C110 C109 C108 117.4(5) . ?
C109 C110 H110 116.5 . ?
C111 C110 C109 127.0(5) . ?
C111 C110 H110 116.5 . ?
C110 C111 C112 120.9(5) . ?
O102 C111 C110 125.2(5) . ?
O102 C111 C112 113.9(5) . ?
C111 C112 H11A 109.5 . ?
C111 C112 H11B 109.5 . ?
C111 C112 H11C 109.5 . ?
H11A C112 H11B 109.5 . ?
H11A C112 H11C 109.5 . ?
H11B C112 H11C 109.5 . ?
C111 O102 Mn1 125.9(4) . ?
N12 Mn2 N23 171.07(15) 2 yes
O201 Mn2 N12 91.10(16) . yes
O201 Mn2 N23 97.33(16) 2 yes
O201 Mn2 N201 91.68(18) . yes
O201 Mn2 N202 175.8(2) . yes
N201 Mn2 N12 88.32(19) . yes
N201 Mn2 N23 88.50(18) 2 yes
N201 Mn2 N202 84.6(2) . yes
N202 Mn2 N12 86.90(17) . yes
N202 Mn2 N23 84.50(17) 2 yes
O202 Mn2 N12 91.79(18) . yes
O202 Mn2 N23 91.00(17) 2 yes
O202 Mn2 O201 91.02(17) . yes
O202 Mn2 N201 177.29(18) . yes
O202 Mn2 N202 92.73(18) . yes
C202 O201 Mn2 126.3(4) . ?
H20A C201 H20B 109.5 . ?
H20A C201 H20C 109.5 . ?
H20B C201 H20C 109.5 . ?
C202 C201 H20A 109.5 . ?
C202 C201 H20B 109.5 . ?
C202 C201 H20C 109.5 . ?
O201 C202 C201 115.0(5) . ?
O201 C202 C203 123.8(5) . ?
C203 C202 C201 121.2(5) . ?
C202 C203 H203 116.9 . ?
C202 C203 C204 126.1(5) . ?
C204 C203 H203 116.9 . ?
C203 C204 C205 117.1(6) . ?
N201 C204 C203 121.2(5) . ?
N201 C204 C205 121.7(6) . ?
C204 C205 H20D 109.5 . ?
C204 C205 H20E 109.5 . ?
C204 C205 H20F 109.5 . ?
H20D C205 H20E 109.5 . ?
H20D C205 H20F 109.5 . ?
H20E C205 H20F 109.5 . ?
C204 N201 Mn2 126.9(4) . ?
C204 N201 C206 122.0(5) . ?
C206 N201 Mn2 111.2(4) . ?
N201 C206 H20G 110.1 . ?
N201 C206 H20H 110.1 . ?
N201 C206 C207 108.2(5) . ?
H20G C206 H20H 108.4 . ?
C207 C206 H20G 110.1 . ?
C207 C206 H20H 110.1 . ?
C206 C207 H20I 110.0 . ?
C206 C207 H20J 110.0 . ?
H20I C207 H20J 108.4 . ?
N202 C207 C206 108.6(5) . ?
N202 C207 H20I 110.0 . ?
N202 C207 H20J 110.0 . ?
C207 N202 Mn2 111.7(4) . ?
C209 N202 Mn2 125.7(4) . ?
C209 N202 C207 122.5(5) . ?
H20K C208 H20L 109.5 . ?
H20K C208 H20M 109.5 . ?
H20L C208 H20M 109.5 . ?
C209 C208 H20K 109.5 . ?
C209 C208 H20L 109.5 . ?
C209 C208 H20M 109.5 . ?
N202 C209 C208 120.3(6) . ?
N202 C209 C210 122.6(5) . ?
C210 C209 C208 117.0(6) . ?
C209 C210 H210 117.0 . ?
C211 C210 C209 126.0(6) . ?
C211 C210 H210 117.0 . ?
C210 C211 C212 121.2(5) . ?
O202 C211 C210 124.8(5) . ?
O202 C211 C212 114.0(5) . ?
C211 C212 H21A 109.5 . ?
C211 C212 H21B 109.5 . ?
C211 C212 H21C 109.5 . ?
H21A C212 H21B 109.5 . ?
H21A C212 H21C 109.5 . ?
H21B C212 H21C 109.5 . ?
C211 O202 Mn2 127.7(4) . ?
N13 Mn3 N17 176.98(16) 1_655 yes
O301 Mn3 N13 87.71(15) . yes
O301 Mn3 N17 95.30(15) 1_655 yes
O301 Mn3 N301 91.06(16) . yes
O301 Mn3 N302 174.81(16) . yes
N301 Mn3 N13 85.72(16) . yes
N301 Mn3 N17 93.98(16) 1_655 yes
N302 Mn3 N13 92.92(16) . yes
N302 Mn3 N17 84.06(16) 1_655 yes
N302 Mn3 N301 83.85(17) . yes
O302 Mn3 N13 92.15(16) . yes
O302 Mn3 N17 87.92(15) 1_655 yes
O302 Mn3 O301 93.21(16) . yes
O302 Mn3 N301 175.16(17) . yes
O302 Mn3 N302 91.92(16) . yes
C302 O301 Mn3 125.2(3) . ?
H30A C301 H30B 109.5 . ?
H30A C301 H30C 109.5 . ?
H30B C301 H30C 109.5 . ?
C302 C301 H30A 109.5 . ?
C302 C301 H30B 109.5 . ?
C302 C301 H30C 109.5 . ?
O301 C302 C301 115.0(5) . ?
O301 C302 C303 124.5(5) . ?
C303 C302 C301 120.5(5) . ?
C302 C303 H303 117.2 . ?
C302 C303 C304 125.6(5) . ?
C304 C303 H303 117.2 . ?
C303 C304 C305 116.9(5) . ?
N301 C304 C303 122.6(5) . ?
N301 C304 C305 120.5(5) . ?
C304 C305 H30D 109.5 . ?
C304 C305 H30E 109.5 . ?
C304 C305 H30F 109.5 . ?
H30D C305 H30E 109.5 . ?
H30D C305 H30F 109.5 . ?
H30E C305 H30F 109.5 . ?
C304 N301 Mn3 124.8(4) . ?
C304 N301 C306 123.0(4) . ?
C306 N301 Mn3 111.7(3) . ?
N301 C306 H30G 110.2 . ?
N301 C306 H30H 110.2 . ?
N301 C306 C307 107.6(4) . ?
H30G C306 H30H 108.5 . ?
C307 C306 H30G 110.2 . ?
C307 C306 H30H 110.2 . ?
C306 C307 H30I 110.0 . ?
C306 C307 H30J 110.0 . ?
H30I C307 H30J 108.3 . ?
N302 C307 C306 108.6(4) . ?
N302 C307 H30I 110.0 . ?
N302 C307 H30J 110.0 . ?
C307 N302 Mn3 111.8(3) . ?
C309 N302 Mn3 125.0(4) . ?
C309 N302 C307 122.9(4) . ?
H30K C308 H30L 109.5 . ?
H30K C308 H30M 109.5 . ?
H30L C308 H30M 109.5 . ?
C309 C308 H30K 109.5 . ?
C309 C308 H30L 109.5 . ?
C309 C308 H30M 109.5 . ?
N302 C309 C308 120.9(5) . ?
N302 C309 C310 122.2(5) . ?
C310 C309 C308 117.0(5) . ?
C309 C310 H310 117.2 . ?
C311 C310 C309 125.6(5) . ?
C311 C310 H310 117.2 . ?
C310 C311 C312 120.7(5) . ?
O302 C311 C310 125.7(5) . ?
O302 C311 C312 113.6(5) . ?
C311 C312 H31A 109.5 . ?
C311 C312 H31B 109.5 . ?
C311 C312 H31C 109.5 . ?
H31A C312 H31B 109.5 . ?
H31A C312 H31C 109.5 . ?
H31B C312 H31C 109.5 . ?
C311 O302 Mn3 125.6(4) . ?
N14 Mn4 N25 172.15(17) 3_656 yes
O401 Mn4 N14 88.16(17) . yes
O401 Mn4 N25 89.85(19) 3_656 yes
O401 Mn4 N401 93.75(19) . yes
O401 Mn4 N402 176.9(2) . yes
N401 Mn4 N14 85.46(17) . yes
N401 Mn4 N25 87.09(17) 3_656 yes
N402 Mn4 N14 91.9(2) . yes
N402 Mn4 N25 89.7(2) 3_656 yes
N402 Mn4 N401 83.2(2) . yes
O402 Mn4 N14 98.32(16) . yes
O402 Mn4 N25 89.32(16) 3_656 yes
O402 Mn4 O401 91.48(17) . yes
O402 Mn4 N401 173.64(19) . yes
O402 Mn4 N402 91.6(2) . yes
C402 O401 Mn4 126.2(4) . ?
H40A C401 H40B 109.5 . ?
H40A C401 H40C 109.5 . ?
H40B C401 H40C 109.5 . ?
C402 C401 H40A 109.5 . ?
C402 C401 H40B 109.5 . ?
C402 C401 H40C 109.5 . ?
O401 C402 C401 113.2(5) . ?
O401 C402 C403 126.1(6) . ?
C403 C402 C401 120.7(5) . ?
C402 C403 H403 117.1 . ?
C402 C403 C404 125.7(6) . ?
C404 C403 H403 117.1 . ?
C403 C404 C405 117.6(6) . ?
N401 C404 C403 123.1(5) . ?
N401 C404 C405 119.3(6) . ?
C404 C405 H40D 109.5 . ?
C404 C405 H40E 109.5 . ?
C404 C405 H40F 109.5 . ?
H40D C405 H40E 109.5 . ?
H40D C405 H40F 109.5 . ?
H40E C405 H40F 109.5 . ?
C404 N401 Mn4 125.0(4) . ?
C404 N401 C406 121.3(5) . ?
C406 N401 Mn4 113.5(4) . ?
N401 C406 H40G 110.1 . ?
N401 C406 H40H 110.1 . ?
N401 C406 C407 108.2(5) . ?
H40G C406 H40H 108.4 . ?
C407 C406 H40G 110.1 . ?
C407 C406 H40H 110.1 . ?
C406 C407 H40I 110.4 . ?
C406 C407 H40J 110.4 . ?
H40I C407 H40J 108.6 . ?
N402 C407 C406 106.7(5) . ?
N402 C407 H40I 110.4 . ?
N402 C407 H40J 110.4 . ?
C407 N402 Mn4 110.8(4) . ?
C409 N402 Mn4 124.4(5) . ?
C409 N402 C407 124.6(5) . ?
H40K C408 H40L 109.5 . ?
H40K C408 H40M 109.5 . ?
H40L C408 H40M 109.5 . ?
C409 C408 H40K 109.5 . ?
C409 C408 H40L 109.5 . ?
C409 C408 H40M 109.5 . ?
N402 C409 C408 120.8(7) . ?
N402 C409 C410 121.2(6) . ?
C410 C409 C408 118.0(6) . ?
C409 C410 H410 117.1 . ?
C411 C410 C409 125.8(6) . ?
C411 C410 H410 117.1 . ?
C410 C411 C412 120.7(6) . ?
O402 C411 C410 124.5(6) . ?
O402 C411 C412 114.8(6) . ?
C411 C412 H41A 109.5 . ?
C411 C412 H41B 109.5 . ?
C411 C412 H41C 109.5 . ?
H41A C412 H41B 109.5 . ?
H41A C412 H41C 109.5 . ?
H41B C412 H41C 109.5 . ?
C411 O402 Mn4 123.0(4) . ?
N21 Mn5 N15 174.07(17) . yes
O501 Mn5 N15 88.85(17) . yes
O501 Mn5 N21 96.40(17) . yes
O501 Mn5 N501 91.3(2) . yes
O501 Mn5 N502 175.3(2) . yes
O501 Mn5 O502 92.02(19) . yes
N501 Mn5 N15 83.0(2) . yes
N501 Mn5 N21 94.1(2) . yes
N501 Mn5 N502 84.6(2) . yes
N502 Mn5 N15 92.94(18) . yes
N502 Mn5 N21 81.62(18) . yes
O502 Mn5 N15 91.20(16) . yes
O502 Mn5 N21 91.36(18) . yes
O502 Mn5 N501 173.2(2) . yes
O502 Mn5 N502 92.27(19) . yes
C502 O501 Mn5 124.8(5) . ?
H50A C501 H50B 109.5 . ?
H50A C501 H50C 109.5 . ?
H50B C501 H50C 109.5 . ?
C502 C501 H50A 109.5 . ?
C502 C501 H50B 109.5 . ?
C502 C501 H50C 109.5 . ?
O501 C502 C501 113.3(8) . ?
O501 C502 C503 125.4(7) . ?
C503 C502 C501 121.3(7) . ?
C502 C503 H503 116.6 . ?
C502 C503 C504 126.9(7) . ?
C504 C503 H503 116.6 . ?
C503 C504 C505 118.5(7) . ?
N501 C504 C503 122.0(7) . ?
N501 C504 C505 119.5(8) . ?
C504 C505 H50D 109.5 . ?
C504 C505 H50E 109.5 . ?
C504 C505 H50F 109.5 . ?
H50D C505 H50E 109.5 . ?
H50D C505 H50F 109.5 . ?
H50E C505 H50F 109.5 . ?
C504 N501 Mn5 124.0(6) . ?
C504 N501 C506 125.3(7) . ?
C506 N501 Mn5 110.1(5) . ?
N501 C506 H50G 108.4 . ?
N501 C506 H50H 108.4 . ?
H50G C506 H50H 107.5 . ?
C507 C506 N501 115.4(7) . ?
C507 C506 H50G 108.4 . ?
C507 C506 H50H 108.4 . ?
C506 C507 H50I 108.7 . ?
C506 C507 H50J 108.7 . ?
C506 C507 N502 114.4(7) . ?
H50I C507 H50J 107.6 . ?
N502 C507 H50I 108.7 . ?
N502 C507 H50J 108.7 . ?
C507 N502 Mn5 111.9(4) . ?
C509 N502 Mn5 125.5(4) . ?
C509 N502 C507 121.5(5) . ?
H50K C508 H50L 109.5 . ?
H50K C508 H50M 109.5 . ?
H50L C508 H50M 109.5 . ?
C509 C508 H50K 109.5 . ?
C509 C508 H50L 109.5 . ?
C509 C508 H50M 109.5 . ?
N502 C509 C508 120.6(6) . ?
N502 C509 C510 122.2(6) . ?
C510 C509 C508 117.2(6) . ?
C509 C510 H510 116.7 . ?
C511 C510 C509 126.5(6) . ?
C511 C510 H510 116.7 . ?
C510 C511 C512 121.3(6) . ?
O502 C511 C510 125.1(6) . ?
O502 C511 C512 113.6(6) . ?
C511 C512 H51A 109.5 . ?
C511 C512 H51B 109.5 . ?
C511 C512 H51C 109.5 . ?
H51A C512 H51B 109.5 . ?
H51A C512 H51C 109.5 . ?
H51B C512 H51C 109.5 . ?
C511 O502 Mn5 126.8(4) . ?
N22 Mn6 N26 179.15(17) 1_455 yes
O601 Mn6 N22 90.76(16) . yes
O601 Mn6 N26 88.40(16) 1_455 yes
O601 Mn6 N601 92.19(17) . yes
O601 Mn6 N602 174.98(18) . yes
O601 Mn6 O602 93.69(16) . yes
N601 Mn6 N22 92.54(16) . yes
N601 Mn6 N26 87.44(16) 1_455 yes
N601 Mn6 N602 83.48(18) . yes
N602 Mn6 N22 86.92(16) . yes
N602 Mn6 N26 93.92(16) 1_455 yes
O602 Mn6 N22 87.03(15) . yes
O602 Mn6 N26 93.08(15) 1_455 yes
O602 Mn6 N601 174.11(17) . yes
O602 Mn6 N602 90.63(17) . yes
C602 O601 Mn6 126.5(4) . ?
H60A C601 H60B 109.5 . ?
H60A C601 H60C 109.5 . ?
H60B C601 H60C 109.5 . ?
C602 C601 H60A 109.5 . ?
C602 C601 H60B 109.5 . ?
C602 C601 H60C 109.5 . ?
O601 C602 C601 114.1(5) . ?
O601 C602 C603 126.2(5) . ?
C603 C602 C601 119.6(5) . ?
C602 C603 H603 117.5 . ?
C602 C603 C604 125.0(5) . ?
C604 C603 H603 117.5 . ?
C603 C604 C605 116.9(5) . ?
N601 C604 C603 122.6(5) . ?
N601 C604 C605 120.5(5) . ?
C604 C605 H60D 109.5 . ?
C604 C605 H60E 109.5 . ?
C604 C605 H60F 109.5 . ?
H60D C605 H60E 109.5 . ?
H60D C605 H60F 109.5 . ?
H60E C605 H60F 109.5 . ?
C604 N601 Mn6 125.9(4) . ?
C604 N601 C606 121.6(5) . ?
C606 N601 Mn6 112.5(3) . ?
N601 C606 H60G 110.2 . ?
N601 C606 H60H 110.2 . ?
N601 C606 C607 107.5(4) . ?
H60G C606 H60H 108.5 . ?
C607 C606 H60G 110.2 . ?
C607 C606 H60H 110.2 . ?
C606 C607 H60I 110.2 . ?
C606 C607 H60J 110.2 . ?
H60I C607 H60J 108.5 . ?
N602 C607 C606 107.6(4) . ?
N602 C607 H60I 110.2 . ?
N602 C607 H60J 110.2 . ?
C607 N602 Mn6 111.1(3) . ?
C609 N602 Mn6 125.3(4) . ?
C609 N602 C607 123.3(4) . ?
H60K C608 H60L 109.5 . ?
H60K C608 H60M 109.5 . ?
H60L C608 H60M 109.5 . ?
C609 C608 H60K 109.5 . ?
C609 C608 H60L 109.5 . ?
C609 C608 H60M 109.5 . ?
N602 C609 C608 120.9(5) . ?
N602 C609 C610 121.9(5) . ?
C610 C609 C608 117.3(5) . ?
C609 C610 H610 117.1 . ?
C611 C610 C609 125.9(5) . ?
C611 C610 H610 117.1 . ?
C610 C611 C612 120.9(5) . ?
O602 C611 C610 124.5(5) . ?
O602 C611 C612 114.6(5) . ?
C611 C612 H61A 109.5 . ?
C611 C612 H61B 109.5 . ?
C611 C612 H61C 109.5 . ?
H61A C612 H61B 109.5 . ?
H61A C612 H61C 109.5 . ?
H61B C612 H61C 109.5 . ?
C611 O602 Mn6 124.4(3) . ?

loop_
_geom_bond_atom_site_label_1
_geom_bond_atom_site_label_2
_geom_bond_distance
_geom_bond_site_symmetry_2
_geom_bond_publ_flag
Re1 C11 2.063(5) . yes
Re1 C12 2.103(5) . yes
Re1 C13 2.103(5) . yes
Re1 C14 2.111(5) . yes
Re1 C15 2.143(5) . yes
Re1 C16 2.103(5) . yes
Re1 C17 2.115(5) . yes
C11 N11 1.190(6) . ?
N11 Mn1 2.298(4) . yes
C12 N12 1.151(6) . ?
N12 Mn2 2.327(5) . yes
C13 N13 1.149(6) . ?
N13 Mn3 2.311(4) . yes
C14 N14 1.149(6) . ?
N14 Mn4 2.319(4) . yes
C15 N15 1.112(6) . ?
N15 Mn5 2.387(4) . yes
C16 N16 1.154(7) . ?
C17 N17 1.151(6) . ?
N17 Mn3 2.375(4) 1_455 yes
Re2 C21 2.093(5) . yes
Re2 C22 2.108(5) . yes
Re2 C23 2.110(5) . yes
Re2 C24 2.131(4) . yes
Re2 C25 2.097(5) . yes
Re2 C26 2.110(5) . yes
Re2 C27 2.101(5) . yes
C21 N21 1.171(7) . ?
N21 Mn5 2.338(5) . yes
C22 N22 1.152(6) . ?
N22 Mn6 2.331(4) . yes
C23 N23 1.150(6) . ?
N23 Mn2 2.377(4) 2_545 yes
C24 N24 1.124(6) . ?
N24 Mn1 2.335(5) 1_545 yes
C25 N25 1.156(7) . ?
N25 Mn4 2.341(5) 3_656 yes
C26 N26 1.154(6) . ?
N26 Mn6 2.337(4) 1_655 yes
C27 N27 1.150(7) . ?
Mn1 N24 2.335(5) 1_565 yes
Mn1 O101 1.908(4) . yes
Mn1 N101 1.987(5) . yes
Mn1 N102 1.977(4) . yes
Mn1 O102 1.913(4) . yes
O101 C102 1.297(6) . ?
C101 H10A 0.9800 . ?
C101 H10B 0.9800 . ?
C101 H10C 0.9800 . ?
C101 C102 1.500(8) . ?
C102 C103 1.365(8) . ?
C103 H103 0.9500 . ?
C103 C104 1.413(8) . ?
C104 C105 1.516(8) . ?
C104 N101 1.308(7) . ?
C105 H10D 0.9800 . ?
C105 H10E 0.9800 . ?
C105 H10F 0.9800 . ?
N101 C106 1.459(7) . ?
C106 H10G 0.9900 . ?
C106 H10H 0.9900 . ?
C106 C107 1.510(8) . ?
C107 H10I 0.9900 . ?
C107 H10J 0.9900 . ?
C107 N102 1.454(7) . ?
N102 C109 1.318(7) . ?
C108 H10K 0.9800 . ?
C108 H10L 0.9800 . ?
C108 H10M 0.9800 . ?
C108 C109 1.504(8) . ?
C109 C110 1.411(9) . ?
C110 H110 0.9500 . ?
C110 C111 1.366(8) . ?
C111 C112 1.508(9) . ?
C111 O102 1.297(6) . ?
C112 H11A 0.9800 . ?
C112 H11B 0.9800 . ?
C112 H11C 0.9800 . ?
Mn2 N23 2.377(4) 2 yes
Mn2 O201 1.899(4) . yes
Mn2 N201 1.959(5) . yes
Mn2 N202 1.975(5) . yes
Mn2 O202 1.891(4) . yes
O201 C202 1.300(6) . ?
C201 H20A 0.9800 . ?
C201 H20B 0.9800 . ?
C201 H20C 0.9800 . ?
C201 C202 1.497(8) . ?
C202 C203 1.364(8) . ?
C203 H203 0.9500 . ?
C203 C204 1.443(9) . ?
C204 C205 1.528(8) . ?
C204 N201 1.301(7) . ?
C205 H20D 0.9800 . ?
C205 H20E 0.9800 . ?
C205 H20F 0.9800 . ?
N201 C206 1.491(7) . ?
C206 H20G 0.9900 . ?
C206 H20H 0.9900 . ?
C206 C207 1.499(9) . ?
C207 H20I 0.9900 . ?
C207 H20J 0.9900 . ?
C207 N202 1.477(8) . ?
N202 C209 1.303(8) . ?
C208 H20K 0.9800 . ?
C208 H20L 0.9800 . ?
C208 H20M 0.9800 . ?
C208 C209 1.514(7) . ?
C209 C210 1.421(9) . ?
C210 H210 0.9500 . ?
C210 C211 1.373(8) . ?
C211 C212 1.494(8) . ?
C211 O202 1.284(6) . ?
C212 H21A 0.9800 . ?
C212 H21B 0.9800 . ?
C212 H21C 0.9800 . ?
Mn3 N17 2.374(4) 1_655 yes
Mn3 O301 1.908(3) . yes
Mn3 N301 1.980(4) . yes
Mn3 N302 1.979(4) . yes
Mn3 O302 1.903(4) . yes
O301 C302 1.312(6) . ?
C301 H30A 0.9800 . ?
C301 H30B 0.9800 . ?
C301 H30C 0.9800 . ?
C301 C302 1.499(7) . ?
C302 C303 1.369(8) . ?
C303 H303 0.9500 . ?
C303 C304 1.420(7) . ?
C304 C305 1.511(7) . ?
C304 N301 1.306(6) . ?
C305 H30D 0.9800 . ?
C305 H30E 0.9800 . ?
C305 H30F 0.9800 . ?
N301 C306 1.475(7) . ?
C306 H30G 0.9900 . ?
C306 H30H 0.9900 . ?
C306 C307 1.512(7) . ?
C307 H30I 0.9900 . ?
C307 H30J 0.9900 . ?
C307 N302 1.473(6) . ?
N302 C309 1.301(6) . ?
C308 H30K 0.9800 . ?
C308 H30L 0.9800 . ?
C308 H30M 0.9800 . ?
C308 C309 1.510(8) . ?
C309 C310 1.419(8) . ?
C310 H310 0.9500 . ?
C310 C311 1.373(8) . ?
C311 C312 1.503(8) . ?
C311 O302 1.289(6) . ?
C312 H31A 0.9800 . ?
C312 H31B 0.9800 . ?
C312 H31C 0.9800 . ?
Mn4 N25 2.341(5) 3_656 yes
Mn4 O401 1.912(4) . yes
Mn4 N401 1.980(5) . yes
Mn4 N402 1.952(5) . yes
Mn4 O402 1.894(4) . yes
O401 C402 1.287(7) . ?
C401 H40A 0.9800 . ?
C401 H40B 0.9800 . ?
C401 H40C 0.9800 . ?
C401 C402 1.512(8) . ?
C402 C403 1.376(8) . ?
C403 H403 0.9500 . ?
C403 C404 1.437(9) . ?
C404 C405 1.511(8) . ?
C404 N401 1.308(8) . ?
C405 H40D 0.9800 . ?
C405 H40E 0.9800 . ?
C405 H40F 0.9800 . ?
N401 C406 1.454(8) . ?
C406 H40G 0.9900 . ?
C406 H40H 0.9900 . ?
C406 C407 1.519(10) . ?
C407 H40I 0.9900 . ?
C407 H40J 0.9900 . ?
C407 N402 1.479(8) . ?
N402 C409 1.308(8) . ?
C408 H40K 0.9800 . ?
C408 H40L 0.9800 . ?
C408 H40M 0.9800 . ?
C408 C409 1.495(10) . ?
C409 C410 1.424(10) . ?
C410 H410 0.9500 . ?
C410 C411 1.357(10) . ?
C411 C412 1.498(8) . ?
C411 O402 1.302(7) . ?
C412 H41A 0.9800 . ?
C412 H41B 0.9800 . ?
C412 H41C 0.9800 . ?
Mn5 O501 1.901(4) . yes
Mn5 N501 1.969(6) . yes
Mn5 N502 1.971(5) . yes
Mn5 O502 1.907(4) . yes
O501 C502 1.302(8) . ?
C501 H50A 0.9800 . ?
C501 H50B 0.9800 . ?
C501 H50C 0.9800 . ?
C501 C502 1.509(11) . ?
C502 C503 1.344(11) . ?
C503 H503 0.9500 . ?
C503 C504 1.387(11) . ?
C504 C505 1.502(11) . ?
C504 N501 1.330(9) . ?
C505 H50D 0.9800 . ?
C505 H50E 0.9800 . ?
C505 H50F 0.9800 . ?
N501 C506 1.451(10) . ?
C506 H50G 0.9900 . ?
C506 H50H 0.9900 . ?
C506 C507 1.399(11) . ?
C507 H50I 0.9900 . ?
C507 H50J 0.9900 . ?
C507 N502 1.443(9) . ?
N502 C509 1.312(7) . ?
C508 H50K 0.9800 . ?
C508 H50L 0.9800 . ?
C508 H50M 0.9800 . ?
C508 C509 1.499(9) . ?
C509 C510 1.412(9) . ?
C510 H510 0.9500 . ?
C510 C511 1.362(10) . ?
C511 C512 1.513(9) . ?
C511 O502 1.298(7) . ?
C512 H51A 0.9800 . ?
C512 H51B 0.9800 . ?
C512 H51C 0.9800 . ?
Mn6 N26 2.337(4) 1_455 yes
Mn6 O601 1.897(4) . yes
Mn6 N601 1.976(4) . yes
Mn6 N602 1.978(4) . yes
Mn6 O602 1.916(4) . yes
O601 C602 1.295(7) . ?
C601 H60A 0.9800 . ?
C601 H60B 0.9800 . ?
C601 H60C 0.9800 . ?
C601 C602 1.516(8) . ?
C602 C603 1.371(8) . ?
C603 H603 0.9500 . ?
C603 C604 1.417(8) . ?
C604 C605 1.514(8) . ?
C604 N601 1.312(7) . ?
C605 H60D 0.9800 . ?
C605 H60E 0.9800 . ?
C605 H60F 0.9800 . ?
N601 C606 1.477(7) . ?
C606 H60G 0.9900 . ?
C606 H60H 0.9900 . ?
C606 C607 1.510(8) . ?
C607 H60I 0.9900 . ?
C607 H60J 0.9900 . ?
C607 N602 1.472(6) . ?
N602 C609 1.309(6) . ?
C608 H60K 0.9800 . ?
C608 H60L 0.9800 . ?
C608 H60M 0.9800 . ?
C608 C609 1.512(8) . ?
C609 C610 1.418(7) . ?
C610 H610 0.9500 . ?
C610 C611 1.370(8) . ?
C611 C612 1.501(7) . ?
C611 O602 1.310(6) . ?
C612 H61A 0.9800 . ?
C612 H61B 0.9800 . ?
C612 H61C 0.9800 . ?
